data_7236496
loop_
_publ_author_name
'Kr\"uger, Martin'
'Albat, Martin'
'Inge, A. Ken'
'Stock, Norbert'

_publ_section_title
;
 Investigation of the effect of polar functional groups on the crystal
 structures of indium MOFs
;
_journal_issue 31
_journal_name_full CrystEngComm
_journal_page_first 4622
_journal_paper_doi 10.1039/C7CE01067B
_journal_volume 19
_journal_year 2017
_chemical_formula_sum 'C36 H12 In3 N9 O28'
_chemical_formula_weight 1363.01
_space_group_crystal_system cubic
_space_group_IT_number 217
_space_group_name_Hall 'I -4 2 3'
_space_group_name_H-M_alt 'I -4 3 m'
_atom_sites_solution_hydrogens geom
_audit_creation_method SHELXL-2014/7
_audit_update_record
;
2017-06-06 deposited with the CCDC.
2017-07-10 downloaded from the CCDC.
;
_cell_angle_alpha 90
_cell_angle_beta 90
_cell_angle_gamma 90
_cell_formula_units_Z 8
_cell_length_a 24.89470(10)
_cell_length_b 24.89470(10)
_cell_length_c 24.89470(10)
_cell_measurement_reflns_used 25161
_cell_measurement_temperature 100(2)
_cell_measurement_theta_max 30.9000
_cell_measurement_theta_min 1.9400
_cell_volume 15428.39(11)
_computing_structure_refinement 'SHELXL-2014/7 (Sheldrick, 2014)'
_diffrn_ambient_temperature 100(2)
_diffrn_measured_fraction_theta_full 0.999
_diffrn_measured_fraction_theta_max 0.999
_diffrn_measurement_device_type 'dtrek-CrysAlisPro-abstract goniometer imported rigaku-d*trek images'
_diffrn_measurement_method '\w scans'
_diffrn_radiation_type synchrotron
_diffrn_radiation_wavelength 0.6889
_diffrn_reflns_av_R_equivalents 0.0695
_diffrn_reflns_av_unetI/netI 0.0249
_diffrn_reflns_Laue_measured_fraction_full 0.999
_diffrn_reflns_Laue_measured_fraction_max 0.999
_diffrn_reflns_limit_h_max 24
_diffrn_reflns_limit_h_min -30
_diffrn_reflns_limit_k_max 30
_diffrn_reflns_limit_k_min -31
_diffrn_reflns_limit_l_max 29
_diffrn_reflns_limit_l_min -31
_diffrn_reflns_number 63530
_diffrn_reflns_point_group_measured_fraction_full 0.999
_diffrn_reflns_point_group_measured_fraction_max 0.999
_diffrn_reflns_theta_full 24.415
_diffrn_reflns_theta_max 25.498
_diffrn_reflns_theta_min 1.942
_diffrn_source synchrotron
_exptl_absorpt_coefficient_mu 0.800
_exptl_absorpt_correction_T_max 1.00000
_exptl_absorpt_correction_T_min 0.45559
_exptl_absorpt_correction_type multi-scan
_exptl_crystal_density_diffrn 1.174
_exptl_crystal_description cube
_exptl_crystal_F_000 5296
_refine_diff_density_max 0.835
_refine_diff_density_min -0.443
_refine_diff_density_rms 0.081
_refine_ls_abs_structure_details
;
 Flack x determined using 1290 quotients [(I+)-(I-)]/[(I+)+(I-)]
 (Parsons, Flack and Wagner, Acta Cryst. B69 (2013) 249-259).
;
_refine_ls_abs_structure_Flack 0.002(18)
_refine_ls_extinction_coef 0.00023(7)
_refine_ls_extinction_expression Fc^*^=kFc[1+0.001xFc^2^\l^3^/sin(2\q)]^-1/4^
_refine_ls_extinction_method 'SHELXL-2014/7 (Sheldrick 2014'
_refine_ls_goodness_of_fit_ref 1.104
_refine_ls_hydrogen_treatment constr
_refine_ls_matrix_type full
_refine_ls_number_parameters 185
_refine_ls_number_reflns 2904
_refine_ls_number_restraints 59
_refine_ls_restrained_S_all 1.145
_refine_ls_R_factor_all 0.0343
_refine_ls_R_factor_gt 0.0336
_refine_ls_shift/su_max 0.001
_refine_ls_shift/su_mean 0.000
_refine_ls_structure_factor_coef Fsqd
_refine_ls_weighting_details 'w=1/[\s^2^(Fo^2^)+(0.0655P)^2^+9.0465P] where P=(Fo^2^+2Fc^2^)/3'
_refine_ls_weighting_scheme calc
_refine_ls_wR_factor_gt 0.0970
_refine_ls_wR_factor_ref 0.0979
_reflns_Friedel_coverage 0.868
_reflns_Friedel_fraction_full 1.000
_reflns_Friedel_fraction_max 1.000
_reflns_number_gt 2843
_reflns_number_total 2904
_reflns_threshold_expression 'I > 2\s(I)'
_cod_data_source_file c7ce01067b2.cif
_cod_data_source_block In-bdc-NH2NO2
_cod_original_cell_volume 15428.39(19)
_cod_database_code 7236496
_shelx_shelxl_version_number 2014/7
_shelx_space_group_comment
;
The symmetry employed for this shelxl refinement is uniquely defined
by the following loop, which should always be used as a source of
symmetry information in preference to the above space-group names.
They are only intended as comments.
;

loop_
_space_group_symop_operation_xyz
'x, y, z'
'-x, -y, z'
'-x, y, -z'
'x, -y, -z'
'z, x, y'
'z, -x, -y'
'-z, -x, y'
'-z, x, -y'
'y, z, x'
'-y, z, -x'
'y, -z, -x'
'-y, -z, x'
'y, x, z'
'-y, -x, z'
'y, -x, -z'
'-y, x, -z'
'x, z, y'
'-x, z, -y'
'-x, -z, y'
'x, -z, -y'
'z, y, x'
'z, -y, -x'
'-z, y, -x'
'-z, -y, x'
'x+1/2, y+1/2, z+1/2'
'-x+1/2, -y+1/2, z+1/2'
'-x+1/2, y+1/2, -z+1/2'
'x+1/2, -y+1/2, -z+1/2'
'z+1/2, x+1/2, y+1/2'
'z+1/2, -x+1/2, -y+1/2'
'-z+1/2, -x+1/2, y+1/2'
'-z+1/2, x+1/2, -y+1/2'
'y+1/2, z+1/2, x+1/2'
'-y+1/2, z+1/2, -x+1/2'
'y+1/2, -z+1/2, -x+1/2'
'-y+1/2, -z+1/2, x+1/2'
'y+1/2, x+1/2, z+1/2'
'-y+1/2, -x+1/2, z+1/2'
'y+1/2, -x+1/2, -z+1/2'
'-y+1/2, x+1/2, -z+1/2'
'x+1/2, z+1/2, y+1/2'
'-x+1/2, z+1/2, -y+1/2'
'-x+1/2, -z+1/2, y+1/2'
'x+1/2, -z+1/2, -y+1/2'
'z+1/2, y+1/2, x+1/2'
'z+1/2, -y+1/2, -x+1/2'
'-z+1/2, y+1/2, -x+1/2'
'-z+1/2, -y+1/2, x+1/2'

loop_
_atom_site_label
_atom_site_type_symbol
_atom_site_fract_x
_atom_site_fract_y
_atom_site_fract_z
_atom_site_U_iso_or_equiv
_atom_site_adp_type
_atom_site_occupancy
_atom_site_site_symmetry_order
_atom_site_calc_flag
_atom_site_refinement_flags_posn
_atom_site_refinement_flags_adp
_atom_site_refinement_flags_occupancy
_atom_site_disorder_assembly
_atom_site_disorder_group
In1 In 0.29366(2) 0.29366(2) 0.60621(2) 0.02806(18) Uani 1 2 d S T P . .
O1 O 0.32655(19) 0.32655(19) 0.67345(19) 0.0262(16) Uani 1 6 d S T P . .
O2 O 0.2629(2) 0.2629(2) 0.5345(2) 0.0643(19) Uani 1 2 d S T P . .
O3 O 0.2035(3) 0.2035(3) 0.5647(4) 0.118(4) Uani 1 2 d S T P . .
O4 O 0.1385(2) 0.2014(3) 0.28640(17) 0.088(2) Uani 1 1 d . . . . .
O5 O 0.2868(4) 0.37108(19) 0.5669(2) 0.090(2) Uani 1 1 d . . . . .
C1 C 0.2285(5) 0.2285(5) 0.5282(5) 0.100(5) Uani 1 2 d S T P . .
C2 C 0.2153(4) 0.2153(4) 0.4704(5) 0.089(4) Uani 1 2 d S T P C .
C3 C 0.1766(6) 0.2418(5) 0.4426(4) 0.136(5) Uani 1 1 d . U . . .
H3 H 0.1561 0.2677 0.4599 0.204 Uiso 0.5 1 calc R U P A 1
C4 C 0.1669(10) 0.2309(9) 0.3885(7) 0.134(5) Uani 0.5 1 d . U P C .
H4 H 0.1444 0.2535 0.3691 0.201 Uiso 1 1 calc R U . B 1
C5 C 0.1891(3) 0.1891(3) 0.3642(3) 0.055(2) Uani 1 2 d S T P . .
C6 C 0.1741(2) 0.1741(2) 0.3074(3) 0.0432(18) Uani 1 2 d S T P C .
C7 C 0.2860(5) 0.4178(2) 0.5822(2) 0.059(3) Uani 1 2 d S T P . .
C8 C 0.2850(6) 0.4604(3) 0.5396(3) 0.074(3) Uani 1 2 d S TU P . .
N1 N 0.1252(14) 0.2719(11) 0.4702(9) 0.226(12) Uani 0.5 1 d . U P C 2
O6 O 0.1361(11) 0.2970(12) 0.5088(9) 0.219(11) Uani 0.5 1 d . U P C 2
O7 O 0.0725(11) 0.2653(16) 0.4525(9) 0.232(13) Uani 0.5 1 d . U P C 2
N2 N 0.1437(14) 0.2753(12) 0.3671(8) 0.24(2) Uani 0.5 1 d . . P C 2
C9A C 0.2713(9) 0.5120(6) 0.5525(6) 0.076(4) Uani 0.5 1 d D U P . .
H9A H 0.2621 0.5206 0.5876 0.114 Uiso 0.25 1 calc R U P D 1
N3 N 0.2307(10) 0.5257(11) 0.5951(8) 0.110(6) Uani 0.25 1 d D U P E 2
O8 O 0.1976(18) 0.4862(13) 0.6182(12) 0.139(11) Uani 0.25 1 d D U P E 2
O9 O 0.2200(17) 0.5760(11) 0.6124(11) 0.129(8) Uani 0.25 1 d D U P E 2
C9B C 0.3186(12) 0.5062(11) 0.5472(9) 0.154(13) Uani 0.5 1 d D U P . .
H9B H 0.3399 0.5095 0.5776 0.231 Uiso 0.25 1 calc R U P E 1
N4 N 0.3563(19) 0.5218(18) 0.5865(16) 0.178(17) Uani 0.25 1 d D U P E 2

loop_
_atom_site_aniso_label
_atom_site_aniso_U_11
_atom_site_aniso_U_22
_atom_site_aniso_U_33
_atom_site_aniso_U_23
_atom_site_aniso_U_13
_atom_site_aniso_U_12
In1 0.0316(2) 0.0316(2) 0.0210(2) 0.00204(12) 0.00204(12) -0.00549(19)
O1 0.0262(16) 0.0262(16) 0.0262(16) -0.0034(19) -0.0034(19) 0.0034(19)
O2 0.083(3) 0.083(3) 0.028(3) -0.010(2) -0.010(2) -0.021(4)
O3 0.145(7) 0.145(7) 0.065(5) -0.019(4) -0.019(4) -0.065(9)
O4 0.066(3) 0.173(7) 0.024(2) -0.028(3) -0.017(2) 0.052(4)
O5 0.179(7) 0.039(2) 0.052(3) 0.024(2) -0.039(4) -0.005(4)
C1 0.124(9) 0.124(9) 0.051(7) -0.016(4) -0.016(4) -0.053(11)
C2 0.110(7) 0.110(7) 0.047(6) -0.019(4) -0.019(4) -0.018(9)
C3 0.218(13) 0.139(9) 0.050(4) -0.050(5) -0.039(6) 0.100(9)
C4 0.217(13) 0.138(9) 0.048(5) -0.050(6) -0.041(6) 0.101(9)
C5 0.066(4) 0.066(4) 0.034(4) -0.017(3) -0.017(3) 0.006(5)
C6 0.051(3) 0.051(3) 0.027(4) -0.006(2) -0.006(2) -0.005(4)
C7 0.076(7) 0.050(3) 0.050(3) 0.029(4) 0.000(3) 0.000(3)
C8 0.132(10) 0.045(3) 0.045(3) 0.023(4) 0.000(4) 0.000(4)
N1 0.21(2) 0.34(3) 0.124(15) -0.139(16) -0.046(15) 0.14(2)
O6 0.24(2) 0.30(3) 0.118(13) -0.135(16) -0.042(14) 0.14(2)
O7 0.18(2) 0.38(3) 0.136(15) -0.107(18) -0.051(15) 0.16(2)
N2 0.40(5) 0.24(3) 0.073(12) -0.069(15) -0.087(19) 0.25(3)
C9A 0.151(12) 0.045(6) 0.032(6) 0.017(5) 0.028(7) 0.020(8)
N3 0.192(16) 0.079(11) 0.059(10) 0.020(9) 0.041(11) 0.026(12)
O8 0.22(3) 0.114(19) 0.080(16) 0.017(15) 0.048(19) 0.05(2)
O9 0.211(19) 0.095(14) 0.080(13) 0.025(11) 0.036(14) 0.021(15)
C9B 0.26(4) 0.12(2) 0.078(14) 0.061(14) -0.065(19) -0.08(2)
N4 0.29(4) 0.14(3) 0.11(2) 0.08(2) -0.10(2) -0.07(3)

loop_
_atom_type_symbol
_atom_type_description
_atom_type_scat_dispersion_real
_atom_type_scat_dispersion_imag
_atom_type_scat_source
C C 0.0029 0.0015 'International Tables Vol C Tables 4.2.6.8 and 6.1.1.4'
H H 0.0000 0.0000 'International Tables Vol C Tables 4.2.6.8 and 6.1.1.4'
N N 0.0057 0.0031 'International Tables Vol C Tables 4.2.6.8 and 6.1.1.4'
O O 0.0101 0.0057 'International Tables Vol C Tables 4.2.6.8 and 6.1.1.4'
In In -0.7613 1.2434 'International Tables Vol C Tables 4.2.6.8 and 6.1.1.4'

loop_
_geom_angle_atom_site_label_1
_geom_angle_atom_site_label_2
_geom_angle_atom_site_label_3
_geom_angle
_geom_angle_site_symmetry_1
_geom_angle_site_symmetry_3
O1 In1 O2 176.5(3) . .
O1 In1 O4 92.4(2) . 48
O2 In1 O4 90.04(19) . 48
O1 In1 O4 92.4(2) . 36
O2 In1 O4 90.04(19) . 36
O4 In1 O4 88.1(5) 48 36
O1 In1 O5 92.6(2) . .
O2 In1 O5 84.9(2) . .
O4 In1 O5 92.6(3) 48 .
O4 In1 O5 174.9(2) 36 .
O1 In1 O5 92.6(2) . 13
O2 In1 O5 84.9(2) . 13
O4 In1 O5 174.9(2) 48 13
O4 In1 O5 92.6(3) 36 13
O5 In1 O5 86.4(5) . 13
In1 O1 In1 119.989(9) 8_656 11_566
In1 O1 In1 119.989(9) 8_656 .
In1 O1 In1 119.989(9) 11_566 .
C1 O2 In1 128.7(8) . .
C6 O4 In1 133.8(5) . 30_455
C7 O5 In1 135.0(5) . .
O2 C1 O3 126.7(12) . .
O2 C1 C2 115.4(13) . .
O3 C1 C2 117.9(13) . .
C3 C2 C3 115.4(10) 13 .
C3 C2 C1 122.3(5) 13 .
C3 C2 C1 122.3(5) . .
C2 C3 C4 121.4(13) . .
C2 C3 N1 124.3(12) . .
C4 C3 N1 111.1(16) . .
C5 C4 N2 129.6(17) . .
C5 C4 C3 121.5(17) . .
N2 C4 C3 107.2(15) . .
C4 C5 C4 116.5(19) . 13
C4 C5 C6 121.3(9) . .
C4 C5 C6 121.3(9) 13 .
O4 C6 O4 127.7(8) 13 .
O4 C6 C5 116.1(4) 13 .
O4 C6 C5 116.1(4) . .
O5 C7 O5 126.0(8) . 20_566
O5 C7 C8 117.0(4) . .
O5 C7 C8 117.0(4) 20_566 .
C9A C8 C9A 112.3(16) 20_566 .
C9A C8 C9B 117.2(12) 20_566 .
C9A C8 C9B 50.5(14) . .
C9A C8 C9B 50.5(14) 20_566 20_566
C9A C8 C9B 117.2(12) . 20_566
C9B C8 C9B 82(2) . 20_566
C9A C8 C7 120.2(7) 20_566 .
C9A C8 C7 120.2(7) . .
C9B C8 C7 117.4(11) . .
C9B C8 C7 117.4(11) 20_566 .
O6 N1 O7 123(3) . .
O6 N1 C3 114(3) . .
O7 N1 C3 123(2) . .
C8 C9A C9A 119.9(7) . 17
C8 C9A N3 123.1(16) . .
C9A C9A N3 109.7(10) 17 .
O9 N3 O8 114(3) . .
O9 N3 C9A 125(3) . .
O8 N3 C9A 122(3) . .
O9 O9 N3 115.5(13) 17 .
N4 C9B C8 135(2) . .
N4 C9B C9B 107.2(18) . 17
C8 C9B C9B 118.1(9) . 17

loop_
_geom_bond_atom_site_label_1
_geom_bond_atom_site_label_2
_geom_bond_distance
_geom_bond_site_symmetry_2
In1 O1 2.0355(4) .
In1 O2 2.087(6) .
In1 O4 2.152(4) 48
In1 O4 2.152(4) 36
In1 O5 2.168(4) .
In1 O5 2.168(4) 13
O1 In1 2.0355(4) 8_656
O1 In1 2.0355(4) 11_566
O2 C1 1.221(17) .
O3 C1 1.268(18) .
O4 C6 1.234(6) .
O4 In1 2.152(4) 30_455
O5 C7 1.224(6) .
C1 C2 1.511(15) .
C2 C3 1.358(13) 13
C2 C3 1.358(13) .
C3 C4 1.392(18) .
C3 N1 1.64(3) .
C4 C5 1.325(19) .
C4 N2 1.36(3) .
C5 C4 1.325(19) 13
C5 C6 1.509(10) .
C6 O4 1.234(6) 13
C7 O5 1.224(6) 20_566
C7 C8 1.499(11) .
C8 C9A 1.365(16) 20_566
C8 C9A 1.365(16) .
C8 C9B 1.43(3) .
C8 C9B 1.43(3) 20_566
N1 O6 1.18(3) .
N1 O7 1.39(4) .
C9A C9A 1.43(3) 17
C9A N3 1.51(2) .
N3 O9 1.35(2) .
N3 O8 1.41(3) .
O9 O9 1.28(5) 17
C9B N4 1.412(14) .
C9B C9B 1.44(4) 17
